data_4309133
loop_
_publ_author_name
'Robert Bronisz'

_publ_section_title
;
1,4-Di(1,2,3-triazol-1-yl)butane as Building Block for the Preparation of
the Iron(II) Spin-Crossover 2D Coordination Polymer
;
_journal_name_full 'Inorganic Chemistry'
_journal_page_first 4463
_journal_page_last 4465
_journal_paper_doi 10.1021/ic050449z
_journal_volume 44
_journal_year 2005
_chemical_formula_moiety '2(Cl O4), C24 H36 Fe N18'
_chemical_formula_sum 'C24 H36 Cl2 Fe N18 O8'
_chemical_formula_weight 831.46
_chemical_name_systematic
;
 ?
;
_space_group_IT_number 147
_symmetry_cell_setting trigonal
_symmetry_space_group_name_Hall '-P 3'
_symmetry_space_group_name_H-M 'P -3'
_atom_sites_solution_hydrogens geom
_atom_sites_solution_primary direct
_atom_sites_solution_secondary difmap
_audit_creation_method SHELXL-97
_cell_angle_alpha 90.00
_cell_angle_beta 90.00
_cell_angle_gamma 120.00
_cell_formula_units_Z 1
_cell_length_a 11.6562(12)
_cell_length_b 11.6562(12)
_cell_length_c 7.7453(9)
_cell_measurement_reflns_used 1130
_cell_measurement_temperature 130(2)
_cell_measurement_theta_max 28.00
_cell_measurement_theta_min 3.32
_cell_volume 911.35(17)
_computing_cell_refinement 'Oxford Diffraction  (Poland) Sp. z o.o.'
_computing_data_collection 'Oxford Diffraction  (Poland) Sp. z o.o.'
_computing_data_reduction 'Oxford Diffraction  (Poland) Sp. z o.o.'
_computing_molecular_graphics 'SHELXTL-NT V5.1, Bruker AXS 1999'
_computing_publication_material 'SHELXL-97 (Sheldrick, 1997)'
_computing_structure_refinement 'SHELXL-97 (Sheldrick, 1997)'
_computing_structure_solution 'SHELXS-97 (Sheldrick, 1990)'
_diffrn_ambient_temperature 130(2)
_diffrn_measured_fraction_theta_full 0.988
_diffrn_measured_fraction_theta_max 0.988
_diffrn_measurement_device_type 'Kuma KM4CCD'
_diffrn_measurement_method '\w scan'
_diffrn_radiation_monochromator graphite
_diffrn_radiation_source 'fine-focus sealed tube'
_diffrn_radiation_type MoK\a
_diffrn_radiation_wavelength 0.71073
_diffrn_reflns_av_R_equivalents 0.1006
_diffrn_reflns_av_sigmaI/netI 0.0461
_diffrn_reflns_limit_h_max 15
_diffrn_reflns_limit_h_min -15
_diffrn_reflns_limit_k_max 15
_diffrn_reflns_limit_k_min -13
_diffrn_reflns_limit_l_max 10
_diffrn_reflns_limit_l_min -10
_diffrn_reflns_number 11624
_diffrn_reflns_theta_full 28.00
_diffrn_reflns_theta_max 28.00
_diffrn_reflns_theta_min 3.32
_diffrn_standards_number 0
_exptl_absorpt_coefficient_mu 0.632
_exptl_absorpt_correction_type none
_exptl_crystal_colour colourless
_exptl_crystal_density_diffrn 1.515
_exptl_crystal_density_method 'not measured'
_exptl_crystal_description plate
_exptl_crystal_F_000 430
_exptl_crystal_size_max 0.15
_exptl_crystal_size_mid 0.12
_exptl_crystal_size_min 0.12
_refine_diff_density_max 0.310
_refine_diff_density_min -0.332
_refine_diff_density_rms 0.067
_refine_ls_extinction_method none
_refine_ls_goodness_of_fit_ref 1.195
_refine_ls_hydrogen_treatment mixed
_refine_ls_matrix_type full
_refine_ls_number_parameters 105
_refine_ls_number_reflns 1466
_refine_ls_number_restraints 0
_refine_ls_restrained_S_all 1.195
_refine_ls_R_factor_all 0.0841
_refine_ls_R_factor_gt 0.0690
_refine_ls_shift/su_max 0.000
_refine_ls_shift/su_mean 0.000
_refine_ls_structure_factor_coef Fsqd
_refine_ls_weighting_details 'calc w=1/[\s^2^(Fo^2^)+(0.0212P)^2^+1.2637P] where P=(Fo^2^+2Fc^2^)/3'
_refine_ls_weighting_scheme calc
_refine_ls_wR_factor_gt 0.1077
_refine_ls_wR_factor_ref 0.1123
_reflns_number_gt 1245
_reflns_number_total 1466
_reflns_threshold_expression >2sigma(I)
_cod_data_source_file ic050449zsi20050325_042647_2.cif
_cod_data_source_block 130_up
_cod_original_cell_volume 911.34(17)
_cod_database_code 4309133

loop_
_symmetry_equiv_pos_as_xyz
'x, y, z'
'-y, x-y, z'
'-x+y, -x, z'
'-x, -y, -z'
'y, -x+y, -z'
'x-y, x, -z'

loop_
_atom_site_label
_atom_site_type_symbol
_atom_site_fract_x
_atom_site_fract_y
_atom_site_fract_z
_atom_site_U_iso_or_equiv
_atom_site_adp_type
_atom_site_occupancy
_atom_site_symmetry_multiplicity
_atom_site_calc_flag
_atom_site_refinement_flags
_atom_site_disorder_assembly
_atom_site_disorder_group
Fe Fe 0.0000 0.0000 0.0000 0.0224(3) Uani 1 6 d S . .
N1 N 0.3622(2) 0.0644(2) 0.2068(3) 0.0240(5) Uani 1 1 d . . .
N2 N 0.2855(2) 0.0949(2) 0.1097(3) 0.0260(5) Uani 1 1 d . . .
N3 N 0.1621(2) 0.0172(2) 0.1624(3) 0.0240(5) Uani 1 1 d . . .
C1 C 0.5044(3) 0.1264(3) 0.1667(4) 0.0281(6) Uani 1 1 d . . .
C2 C 0.5369(3) 0.0276(3) 0.0845(4) 0.0254(6) Uani 1 1 d . . .
C4 C 0.1613(3) -0.0623(3) 0.2911(4) 0.0280(6) Uani 1 1 d . . .
C5 C 0.2888(3) -0.0327(3) 0.3203(4) 0.0300(6) Uani 1 1 d . . .
Cl Cl 0.3333 0.6667 0.35929(15) 0.0312(3) Uani 1 3 d S . .
O1 O 0.3333 0.6667 0.1736(4) 0.0381(9) Uani 1 3 d S . .
O2 O 0.3462(3) 0.5571(3) 0.4215(3) 0.0463(6) Uani 1 1 d . . .
H11 H 0.523(3) 0.199(3) 0.088(4) 0.021(7) Uiso 1 1 d . . .
H12 H 0.552(3) 0.160(3) 0.270(4) 0.035(9) Uiso 1 1 d . . .
H21 H 0.516(3) -0.047(3) 0.171(4) 0.029(8) Uiso 1 1 d . . .
H22 H 0.635(4) 0.077(3) 0.064(4) 0.036(9) Uiso 1 1 d . . .
H4 H 0.081(4) -0.127(4) 0.350(5) 0.046(10) Uiso 1 1 d . . .
H5 H 0.325(4) -0.069(4) 0.397(4) 0.042(10) Uiso 1 1 d . . .

loop_
_atom_site_aniso_label
_atom_site_aniso_U_11
_atom_site_aniso_U_22
_atom_site_aniso_U_33
_atom_site_aniso_U_23
_atom_site_aniso_U_13
_atom_site_aniso_U_12
Fe 0.0204(3) 0.0204(3) 0.0264(5) 0.000 0.000 0.01020(16)
N1 0.0214(12) 0.0273(12) 0.0261(12) -0.0021(10) -0.0013(9) 0.0143(10)
N2 0.0226(12) 0.0267(12) 0.0289(13) -0.0011(10) -0.0012(9) 0.0125(10)
N3 0.0226(12) 0.0227(12) 0.0267(12) -0.0022(9) 0.0003(9) 0.0113(10)
C1 0.0200(14) 0.0295(16) 0.0310(16) -0.0059(13) -0.0023(12) 0.0094(12)
C2 0.0186(13) 0.0305(15) 0.0252(15) -0.0032(12) -0.0015(11) 0.0110(12)
C4 0.0260(15) 0.0319(16) 0.0267(15) 0.0027(12) 0.0032(12) 0.0149(13)
C5 0.0303(15) 0.0379(17) 0.0261(15) 0.0032(12) 0.0002(12) 0.0203(14)
Cl 0.0366(4) 0.0366(4) 0.0206(6) 0.000 0.000 0.0183(2)
O1 0.0469(15) 0.0469(15) 0.0204(18) 0.000 0.000 0.0235(7)
O2 0.0596(16) 0.0461(15) 0.0393(13) 0.0116(11) -0.0005(12) 0.0310(13)

loop_
_atom_type_symbol
_atom_type_description
_atom_type_scat_dispersion_real
_atom_type_scat_dispersion_imag
_atom_type_scat_source
C C 0.0033 0.0016 'International Tables Vol C Tables 4.2.6.8 and 6.1.1.4'
H H 0.0000 0.0000 'International Tables Vol C Tables 4.2.6.8 and 6.1.1.4'
N N 0.0061 0.0033 'International Tables Vol C Tables 4.2.6.8 and 6.1.1.4'
O O 0.0106 0.0060 'International Tables Vol C Tables 4.2.6.8 and 6.1.1.4'
Cl Cl 0.1484 0.1585 'International Tables Vol C Tables 4.2.6.8 and 6.1.1.4'
Fe Fe 0.3463 0.8444 'International Tables Vol C Tables 4.2.6.8 and 6.1.1.4'

loop_
_geom_angle_atom_site_label_1
_geom_angle_atom_site_label_2
_geom_angle_atom_site_label_3
_geom_angle
_geom_angle_site_symmetry_1
_geom_angle_site_symmetry_3
_geom_angle_publ_flag
N3 Fe N3 180.00(15) 4 . ?
N3 Fe N3 90.40(8) 4 6 ?
N3 Fe N3 89.60(8) . 6 ?
N3 Fe N3 90.40(8) 4 5 ?
N3 Fe N3 89.60(8) . 5 ?
N3 Fe N3 90.40(8) 6 5 ?
N3 Fe N3 89.60(8) 4 2 ?
N3 Fe N3 90.40(8) . 2 ?
N3 Fe N3 89.60(8) 6 2 ?
N3 Fe N3 180.00(12) 5 2 ?
N3 Fe N3 89.60(8) 4 3 ?
N3 Fe N3 90.40(8) . 3 ?
N3 Fe N3 180.0(2) 6 3 ?
N3 Fe N3 89.60(8) 5 3 ?
N3 Fe N3 90.40(8) 2 3 ?
N2 N1 C5 111.1(2) . . ?
N2 N1 C1 119.1(2) . . ?
C5 N1 C1 129.4(2) . . ?
N3 N2 N1 106.6(2) . . ?
N2 N3 C4 109.1(2) . . ?
N2 N3 Fe 118.50(17) . . ?
C4 N3 Fe 130.32(19) . . ?
N1 C1 C2 111.2(2) . . ?
N1 C1 H11 105.5(18) . . ?
C2 C1 H11 111.4(17) . . ?
N1 C1 H12 108(2) . . ?
C2 C1 H12 111(2) . . ?
H11 C1 H12 110(3) . . ?
C1 C2 C2 112.3(3) . 4_655 ?
C1 C2 H21 108.6(18) . . ?
C2 C2 H21 111.1(18) 4_655 . ?
C1 C2 H22 106(2) . . ?
C2 C2 H22 110.5(18) 4_655 . ?
H21 C2 H22 108(3) . . ?
N3 C4 C5 108.3(3) . . ?
N3 C4 H4 123(2) . . ?
C5 C4 H4 129(2) . . ?
N1 C5 C4 104.9(3) . . ?
N1 C5 H5 123(2) . . ?
C4 C5 H5 132(2) . . ?
O1 Cl O2 109.53(11) . 3_565 ?
O1 Cl O2 109.53(11) . 2_665 ?
O2 Cl O2 109.41(11) 3_565 2_665 ?
O1 Cl O2 109.53(11) . . ?
O2 Cl O2 109.41(11) 3_565 . ?
O2 Cl O2 109.41(11) 2_665 . ?

loop_
_geom_bond_atom_site_label_1
_geom_bond_atom_site_label_2
_geom_bond_distance
_geom_bond_site_symmetry_2
_geom_bond_publ_flag
Fe N3 2.194(2) 4 ?
Fe N3 2.194(2) . ?
Fe N3 2.194(2) 6 ?
Fe N3 2.194(2) 5 ?
Fe N3 2.194(2) 2 ?
Fe N3 2.194(2) 3 ?
N1 N2 1.345(3) . ?
N1 C5 1.349(4) . ?
N1 C1 1.472(4) . ?
N2 N3 1.324(3) . ?
N3 C4 1.358(4) . ?
C1 C2 1.520(4) . ?
C1 H11 0.98(3) . ?
C1 H12 0.94(3) . ?
C2 C2 1.521(5) 4_655 ?
C2 H21 1.02(3) . ?
C2 H22 1.00(4) . ?
C4 C5 1.366(4) . ?
C4 H4 0.97(4) . ?
C5 H5 0.94(4) . ?
Cl O1 1.438(4) . ?
Cl O2 1.441(2) 3_565 ?
Cl O2 1.441(2) 2_665 ?
Cl O2 1.441(2) . ?

loop_
_geom_hbond_atom_site_label_D
_geom_hbond_atom_site_label_H
_geom_hbond_atom_site_label_A
_geom_hbond_distance_DH
_geom_hbond_distance_HA
_geom_hbond_distance_DA
_geom_hbond_angle_DHA
_geom_hbond_site_symmetry_A
C5 H5 O2 0.94(4) 2.63(4) 3.447(4) 145(3) 2_655
C1 H12 O2 0.94(3) 2.45(3) 3.304(4) 150(3) 5_556
C1 H11 O1 0.98(3) 2.59(3) 3.432(4) 144(2) 4_665

loop_
_geom_torsion_atom_site_label_1
_geom_torsion_atom_site_label_2
_geom_torsion_atom_site_label_3
_geom_torsion_atom_site_label_4
_geom_torsion
_geom_torsion_site_symmetry_1
_geom_torsion_site_symmetry_2
_geom_torsion_site_symmetry_3
_geom_torsion_site_symmetry_4
_geom_torsion_publ_flag
C5 N1 N2 N3 0.4(3) . . . . ?
C1 N1 N2 N3 174.3(2) . . . . ?
N1 N2 N3 C4 -0.4(3) . . . . ?
N1 N2 N3 Fe -165.70(16) . . . . ?
N3 Fe N3 N2 -9.1(2) 6 . . . ?
N3 Fe N3 N2 81.3(2) 5 . . . ?
N3 Fe N3 N2 -98.7(2) 2 . . . ?
N3 Fe N3 N2 170.9(2) 3 . . . ?
N3 Fe N3 C4 -170.8(3) 6 . . . ?
N3 Fe N3 C4 -80.4(2) 5 . . . ?
N3 Fe N3 C4 99.6(2) 2 . . . ?
N3 Fe N3 C4 9.2(3) 3 . . . ?
N2 N1 C1 C2 -107.2(3) . . . . ?
C5 N1 C1 C2 65.4(4) . . . . ?
N1 C1 C2 C2 60.7(4) . . . 4_655 ?
N2 N3 C4 C5 0.3(3) . . . . ?
Fe N3 C4 C5 163.2(2) . . . . ?
N2 N1 C5 C4 -0.3(3) . . . . ?
C1 N1 C5 C4 -173.3(3) . . . . ?
N3 C4 C5 N1 0.0(3) . . . . ?
